data_7232678
loop_
_publ_author_name
'Yan, Bingjia'
'Horton, Peter N.'
'Russell, Andrea E.'
'Wedge, Christopher J.'
'Weston, Simon C.'
'Grossel, Martin C.'

_publ_section_title
;
 Crown ether alkali metal TCNQ complexes revisited -- the impact of
 smaller cation complexes on their solid-state architecture and properties
;
_journal_issue 21
_journal_name_full CrystEngComm
_journal_page_first 3273
_journal_paper_doi 10.1039/C9CE00234K
_journal_volume 21
_journal_year 2019
_chemical_formula_moiety 'C22 H24 Li N4 O5'
_chemical_formula_sum 'C22 H24 Li N4 O5'
_chemical_formula_weight 431.39
_space_group_crystal_system monoclinic
_space_group_IT_number 14
_space_group_name_Hall '-P 2ybc'
_space_group_name_H-M_alt 'P 1 21/c 1'
_symmetry_space_group_name_Hall '-P 2ybc'
_symmetry_space_group_name_H-M 'P 1 21/c 1'
_atom_sites_solution_hydrogens geom
_atom_sites_solution_primary dual
_audit_creation_date 2018-09-05
_audit_creation_method
;
Olex2 1.2
(compiled 2018.05.29 svn.r3508 for OlexSys, GUI svn.r5506)
;
_audit_update_record
;
2018-09-06 deposited with the CCDC.    2019-04-30 downloaded from the CCDC.
;
_cell_angle_alpha 90
_cell_angle_beta 102.098(4)
_cell_angle_gamma 90
_cell_formula_units_Z 4
_cell_length_a 9.8106(3)
_cell_length_b 15.2713(6)
_cell_length_c 14.7499(6)
_cell_measurement_reflns_used 7995
_cell_measurement_temperature 100(2)
_cell_measurement_theta_max 31.0810
_cell_measurement_theta_min 2.6250
_cell_volume 2160.76(14)
_computing_cell_refinement 'CrysAlisPro 1.171.39.46 (Rigaku OD, 2018)'
_computing_data_collection 'CrystalClear-SM Expert 3.1 b27 (Rigaku, 2013)'
_computing_data_reduction 'CrysAlisPro 1.171.39.46 (Rigaku OD, 2018)'
_computing_molecular_graphics 'Olex2 (Dolomanov et al., 2009)'
_computing_publication_material 'Olex2 (Dolomanov et al., 2009)'
_computing_structure_refinement 'ShelXL (Sheldrick, 2015)'
_computing_structure_solution 'ShelXT (Sheldrick, 2015)'
_diffrn_ambient_temperature 100(2)
_diffrn_detector 'CCD area detector'
_diffrn_detector_area_resol_mean 28.5714
_diffrn_detector_type 'Rigaku HG Saturn724+ (2x2 bin mode)'
_diffrn_measured_fraction_theta_full 0.999
_diffrn_measured_fraction_theta_max 0.998
_diffrn_measurement_details
;
List of Runs (angles in degrees, time in seconds):

  # Type    Start    End  Width  t~exp~   \w     \q     \k     \f   Frames
#--------------------------------------------------------------------------
  1  \w   -110.00  18.00   1.00  120.00    --  -20.00 -70.00 120.00  128
  2  \w   -110.00  18.00   1.00  120.00    --  -20.00 -70.00 270.00  128
  3  \w    -57.00  48.00   1.00  120.00    --  -20.00 -10.00 270.00  105
  4  \w     10.00  40.00   1.00  120.00    --  -20.00   0.00 240.00   30
;
_diffrn_measurement_device 'four-circle \k goniometer'
_diffrn_measurement_device_type
'Rigaku FRE+ equipped with VHF Varimax confocal mirrors and an AFC12 goniometer and HG Saturn 724+ detector'
_diffrn_measurement_method 'profile data from \w-scans'
_diffrn_measurement_specimen_support 'MiTeGen MicroLoop'
_diffrn_orient_matrix_type 'CrysAlisPro convention (1999,Acta A55,543-557)'
_diffrn_orient_matrix_UB_11 0.0716692000
_diffrn_orient_matrix_UB_12 0.0109421000
_diffrn_orient_matrix_UB_13 0.0064293000
_diffrn_orient_matrix_UB_21 -0.0143783000
_diffrn_orient_matrix_UB_22 0.0251047000
_diffrn_orient_matrix_UB_23 -0.0413825000
_diffrn_orient_matrix_UB_31 -0.0112171000
_diffrn_orient_matrix_UB_32 0.0375089000
_diffrn_orient_matrix_UB_33 0.0258028000
_diffrn_radiation_collimation 0.2
_diffrn_radiation_monochromator 'Confocal mirrors, VHF Varimax'
_diffrn_radiation_probe x-ray
_diffrn_radiation_type MoK\a
_diffrn_radiation_wavelength 0.71075
_diffrn_reflns_av_R_equivalents 0.0505
_diffrn_reflns_av_unetI/netI 0.0586
_diffrn_reflns_Laue_measured_fraction_full 0.999
_diffrn_reflns_Laue_measured_fraction_max 0.998
_diffrn_reflns_limit_h_max 12
_diffrn_reflns_limit_h_min -12
_diffrn_reflns_limit_k_max 16
_diffrn_reflns_limit_k_min -19
_diffrn_reflns_limit_l_max 18
_diffrn_reflns_limit_l_min -19
_diffrn_reflns_number 18831
_diffrn_reflns_point_group_measured_fraction_full 0.999
_diffrn_reflns_point_group_measured_fraction_max 0.998
_diffrn_reflns_theta_full 25.242
_diffrn_reflns_theta_max 27.483
_diffrn_reflns_theta_min 2.507
_diffrn_source 'Rotating Anode'
_diffrn_source_current 55.0
_diffrn_source_power 2.475
_diffrn_source_target Mo
_diffrn_source_type 'Rigaku FRE+'
_diffrn_source_voltage 45.0
_exptl_absorpt_coefficient_mu 0.095
_exptl_absorpt_correction_T_max 1.00000
_exptl_absorpt_correction_T_min 0.71576
_exptl_absorpt_correction_type multi-scan
_exptl_absorpt_process_details
'CrysAlisPro 1.171.39.46 (Rigaku Oxford Diffraction, 2018) Empirical absorption correction using spherical harmonics, implemented in SCALE3 ABSPACK scaling algorithm.'
_exptl_crystal_colour 'dark purple'
_exptl_crystal_colour_modifier dark
_exptl_crystal_colour_primary purple
_exptl_crystal_density_diffrn 1.326
_exptl_crystal_description plate
_exptl_crystal_F_000 908
_exptl_crystal_size_max 0.05
_exptl_crystal_size_mid 0.04
_exptl_crystal_size_min 0.01
_refine_diff_density_max 0.293
_refine_diff_density_min -0.213
_refine_diff_density_rms 0.050
_refine_ls_extinction_method none
_refine_ls_goodness_of_fit_ref 1.017
_refine_ls_hydrogen_treatment constr
_refine_ls_matrix_type full
_refine_ls_number_parameters 289
_refine_ls_number_reflns 4942
_refine_ls_number_restraints 0
_refine_ls_restrained_S_all 1.017
_refine_ls_R_factor_all 0.0870
_refine_ls_R_factor_gt 0.0454
_refine_ls_shift/su_max 0.000
_refine_ls_shift/su_mean 0.000
_refine_ls_structure_factor_coef Fsqd
_refine_ls_weighting_details 'w=1/[\s^2^(Fo^2^)+(0.0315P)^2^+0.6370P] where P=(Fo^2^+2Fc^2^)/3'
_refine_ls_weighting_scheme calc
_refine_ls_wR_factor_gt 0.0789
_refine_ls_wR_factor_ref 0.0905
_reflns_Friedel_coverage 0.000
_reflns_number_gt 3352
_reflns_number_total 4942
_reflns_threshold_expression 'I > 2\s(I)'
_cod_data_source_file c9ce00234k2.cif
_cod_data_source_block 1_5LiT
_cod_depositor_comments 'Adding full bibliography for 7232678--7232682.cif.'
_cod_database_code 7232678
_shelx_shelxl_version_number 2018/3
_chemical_oxdiff_formula 'C22 H24 N4 O5 Li'
_shelx_space_group_comment
;
The symmetry employed for this shelxl refinement is uniquely defined
by the following loop, which should always be used as a source of
symmetry information in preference to the above space-group names.
They are only intended as comments.
;
_shelx_estimated_absorpt_t_max 0.999
_shelx_estimated_absorpt_t_min 0.995
_reflns_odcompleteness_completeness 99.75
_reflns_odcompleteness_iscentric 1
_reflns_odcompleteness_theta 27.42
_olex2_refinement_description
;
1. Fixed Uiso
 At 1.2 times of:
  All C(H) groups, All C(H,H) groups
2.a Secondary CH2 refined with riding coordinates:
 C21(H21A,H21B), C22(H22A,H22B), C23(H23A,H23B), C24(H24A,H24B), C25(H25A,
 H25B), C26(H26A,H26B), C27(H27A,H27B), C28(H28A,H28B), C29(H29A,H29B),
 C30(H30A,H30B)
2.b Aromatic/amide H refined with riding coordinates:
 C2(H2), C3(H3), C5(H5), C6(H6)
;
_olex2_diffrn_ambient_temperature_device 'Oxford Cryosystems'
_olex2_submission_special_instructions 'No special instructions were received'
_oxdiff_exptl_absorpt_empirical_details
;
Empirical correction (ABSPACK) includes:
- Absorption correction using spherical harmonics
- Frame scaling
- Detector area scaling
;
_oxdiff_exptl_absorpt_empirical_full_max 2.456
_oxdiff_exptl_absorpt_empirical_full_min 0.672

loop_
_space_group_symop_operation_xyz
'x, y, z'
'-x, y+1/2, -z+1/2'
'-x, -y, -z'
'x, -y-1/2, z-1/2'

loop_
_atom_site_label
_atom_site_type_symbol
_atom_site_fract_x
_atom_site_fract_y
_atom_site_fract_z
_atom_site_U_iso_or_equiv
_atom_site_adp_type
_atom_site_occupancy
_atom_site_site_symmetry_order
_atom_site_calc_flag
_atom_site_refinement_flags_posn
Li1 Li -0.0051(3) 0.19328(18) 0.4744(2) 0.0187(6) Uani 1 1 d .
O21 O -0.23145(10) 0.22308(7) 0.46869(8) 0.0173(3) Uani 1 1 d .
O22 O -0.12089(11) 0.15058(7) 0.33081(8) 0.0189(3) Uani 1 1 d .
O23 O 0.14201(11) 0.22458(7) 0.37546(8) 0.0179(3) Uani 1 1 d .
O24 O 0.16762(10) 0.10647(7) 0.51367(8) 0.0160(3) Uani 1 1 d .
O25 O -0.04775(10) 0.13031(7) 0.59046(8) 0.0166(3) Uani 1 1 d .
C21 C -0.31991(16) 0.19276(12) 0.38532(12) 0.0188(4) Uani 1 1 d .
H21A H -0.407933 0.226596 0.372210 0.023 Uiso 1 1 calc R
H21B H -0.342619 0.130108 0.391055 0.023 Uiso 1 1 calc R
C22 C -0.24195(15) 0.20537(11) 0.30895(12) 0.0188(4) Uani 1 1 d .
H22A H -0.300848 0.188327 0.248530 0.023 Uiso 1 1 calc R
H22B H -0.214449 0.267455 0.305496 0.023 Uiso 1 1 calc R
C23 C -0.03646(16) 0.15413(11) 0.26213(12) 0.0185(4) Uani 1 1 d .
H23A H -0.097077 0.161146 0.199848 0.022 Uiso 1 1 calc R
H23B H 0.015874 0.098627 0.262773 0.022 Uiso 1 1 calc R
C24 C 0.06445(16) 0.22976(11) 0.28145(11) 0.0177(4) Uani 1 1 d .
H24A H 0.129167 0.227732 0.238225 0.021 Uiso 1 1 calc R
H24B H 0.012726 0.285810 0.271778 0.021 Uiso 1 1 calc R
C25 C 0.25509(16) 0.16330(11) 0.38926(12) 0.0195(4) Uani 1 1 d .
H25A H 0.336568 0.189348 0.369476 0.023 Uiso 1 1 calc R
H25B H 0.227141 0.109729 0.352230 0.023 Uiso 1 1 calc R
C26 C 0.29159(16) 0.14127(12) 0.49046(12) 0.0190(4) Uani 1 1 d .
H26A H 0.367566 0.097430 0.502841 0.023 Uiso 1 1 calc R
H26B H 0.322591 0.194350 0.527615 0.023 Uiso 1 1 calc R
C27 C 0.18516(16) 0.08550(11) 0.61028(11) 0.0160(4) Uani 1 1 d .
H27A H 0.220880 0.136904 0.648914 0.019 Uiso 1 1 calc R
H27B H 0.252025 0.036620 0.626862 0.019 Uiso 1 1 calc R
C28 C 0.04397(16) 0.05963(11) 0.62549(12) 0.0164(4) Uani 1 1 d .
H28A H 0.012315 0.004744 0.591893 0.020 Uiso 1 1 calc R
H28B H 0.046916 0.050538 0.692328 0.020 Uiso 1 1 calc R
C29 C -0.19150(15) 0.11055(11) 0.58616(12) 0.0171(4) Uani 1 1 d .
H29A H -0.206917 0.094313 0.648212 0.021 Uiso 1 1 calc R
H29B H -0.222172 0.061419 0.542900 0.021 Uiso 1 1 calc R
C30 C -0.26976(16) 0.19257(11) 0.55212(12) 0.0185(4) Uani 1 1 d .
H30A H -0.371217 0.180822 0.539787 0.022 Uiso 1 1 calc R
H30B H -0.248675 0.238430 0.600465 0.022 Uiso 1 1 calc R
N1 N 0.06433(13) 0.31267(9) 0.53484(10) 0.0179(3) Uani 1 1 d .
N2 N 0.12534(14) 0.56839(9) 0.67206(10) 0.0216(3) Uani 1 1 d .
N3 N 0.62206(14) 0.72148(10) 0.30568(10) 0.0207(3) Uani 1 1 d .
N4 N 0.55317(14) 0.46993(10) 0.15816(11) 0.0250(4) Uani 1 1 d .
C1 C 0.26689(15) 0.48842(10) 0.48448(11) 0.0129(3) Uani 1 1 d .
C2 C 0.28706(15) 0.43165(10) 0.41122(11) 0.0143(3) Uani 1 1 d .
H2 H 0.241340 0.376479 0.403647 0.017 Uiso 1 1 calc R
C3 C 0.37068(15) 0.45511(10) 0.35194(11) 0.0143(3) Uani 1 1 d .
H3 H 0.382138 0.415901 0.304100 0.017 Uiso 1 1 calc R
C4 C 0.44105(15) 0.53730(10) 0.36052(11) 0.0138(3) Uani 1 1 d .
C5 C 0.41960(15) 0.59387(10) 0.43282(11) 0.0138(3) Uani 1 1 d .
H5 H 0.464477 0.649315 0.440041 0.017 Uiso 1 1 calc R
C6 C 0.33587(15) 0.57039(10) 0.49229(11) 0.0141(3) Uani 1 1 d .
H6 H 0.323810 0.609889 0.539743 0.017 Uiso 1 1 calc R
C7 C 0.18238(15) 0.46400(10) 0.54761(11) 0.0140(3) Uani 1 1 d .
C8 C 0.52574(15) 0.56402(10) 0.29827(11) 0.0140(3) Uani 1 1 d .
C9 C 0.11597(16) 0.38089(11) 0.54136(11) 0.0138(3) Uani 1 1 d .
C10 C 0.15241(15) 0.52208(11) 0.61657(12) 0.0149(3) Uani 1 1 d .
C11 C 0.58213(15) 0.65015(11) 0.30308(11) 0.0150(4) Uani 1 1 d .
C12 C 0.54281(15) 0.51125(11) 0.22170(12) 0.0157(4) Uani 1 1 d .

loop_
_atom_site_aniso_label
_atom_site_aniso_U_11
_atom_site_aniso_U_22
_atom_site_aniso_U_33
_atom_site_aniso_U_23
_atom_site_aniso_U_13
_atom_site_aniso_U_12
Li1 0.0204(13) 0.0170(15) 0.0181(16) -0.0003(12) 0.0024(11) -0.0021(12)
O21 0.0175(6) 0.0180(6) 0.0156(7) 0.0002(5) 0.0014(4) -0.0037(5)
O22 0.0166(6) 0.0192(7) 0.0221(7) 0.0058(5) 0.0066(5) 0.0028(5)
O23 0.0191(6) 0.0189(6) 0.0159(6) -0.0013(5) 0.0040(5) 0.0018(5)
O24 0.0135(5) 0.0208(7) 0.0138(6) 0.0007(5) 0.0030(4) -0.0019(5)
O25 0.0131(5) 0.0146(6) 0.0229(7) 0.0045(5) 0.0056(5) 0.0002(5)
C21 0.0133(8) 0.0229(10) 0.0186(10) -0.0010(7) 0.0000(6) -0.0016(7)
C22 0.0147(8) 0.0198(10) 0.0204(10) 0.0020(7) 0.0004(7) -0.0007(7)
C23 0.0194(8) 0.0218(10) 0.0150(9) 0.0004(7) 0.0054(7) 0.0019(7)
C24 0.0199(8) 0.0204(9) 0.0136(9) 0.0039(7) 0.0054(6) 0.0020(7)
C25 0.0147(8) 0.0247(10) 0.0205(10) -0.0004(7) 0.0067(7) 0.0027(7)
C26 0.0119(8) 0.0245(10) 0.0208(10) 0.0011(7) 0.0042(6) -0.0014(7)
C27 0.0174(8) 0.0166(9) 0.0128(9) 0.0003(7) 0.0007(6) 0.0022(7)
C28 0.0183(8) 0.0131(9) 0.0176(9) 0.0035(7) 0.0034(7) 0.0005(7)
C29 0.0148(8) 0.0206(9) 0.0171(9) 0.0007(7) 0.0062(6) -0.0035(7)
C30 0.0162(8) 0.0220(10) 0.0183(9) -0.0040(7) 0.0060(7) 0.0002(7)
N1 0.0200(7) 0.0187(8) 0.0167(8) -0.0013(6) 0.0075(6) -0.0040(6)
N2 0.0242(8) 0.0213(8) 0.0215(9) -0.0025(7) 0.0095(6) 0.0002(6)
N3 0.0219(7) 0.0226(9) 0.0188(8) -0.0014(6) 0.0076(6) -0.0037(7)
N4 0.0180(7) 0.0347(10) 0.0238(9) -0.0082(7) 0.0079(6) -0.0037(7)
C1 0.0105(7) 0.0145(9) 0.0132(9) 0.0004(6) 0.0014(6) 0.0009(6)
C2 0.0143(8) 0.0118(8) 0.0157(9) 0.0000(7) 0.0009(6) -0.0013(7)
C3 0.0160(8) 0.0146(9) 0.0116(9) -0.0023(7) 0.0016(6) 0.0012(7)
C4 0.0116(7) 0.0150(9) 0.0139(9) 0.0028(6) 0.0008(6) 0.0028(6)
C5 0.0152(8) 0.0108(8) 0.0151(9) 0.0000(7) 0.0026(6) -0.0017(7)
C6 0.0159(8) 0.0128(8) 0.0140(9) -0.0017(7) 0.0036(6) 0.0015(7)
C7 0.0135(8) 0.0134(9) 0.0153(9) 0.0003(7) 0.0034(6) -0.0009(6)
C8 0.0132(7) 0.0153(9) 0.0135(9) 0.0008(7) 0.0029(6) 0.0002(7)
C9 0.0142(8) 0.0184(9) 0.0100(8) -0.0011(7) 0.0051(6) 0.0022(7)
C10 0.0132(8) 0.0148(9) 0.0171(9) 0.0044(7) 0.0043(6) -0.0021(7)
C11 0.0115(7) 0.0237(10) 0.0105(9) 0.0004(7) 0.0038(6) 0.0008(7)
C12 0.0104(7) 0.0192(9) 0.0178(10) 0.0025(7) 0.0036(6) -0.0013(7)

loop_
_atom_type_symbol
_atom_type_description
_atom_type_scat_dispersion_real
_atom_type_scat_dispersion_imag
_atom_type_scat_source
C C 0.0033 0.0016 'International Tables Vol C Tables 4.2.6.8 and 6.1.1.4'
H H 0.0000 0.0000 'International Tables Vol C Tables 4.2.6.8 and 6.1.1.4'
Li Li -0.0003 0.0001 'International Tables Vol C Tables 4.2.6.8 and 6.1.1.4'
N N 0.0061 0.0033 'International Tables Vol C Tables 4.2.6.8 and 6.1.1.4'
O O 0.0106 0.0060 'International Tables Vol C Tables 4.2.6.8 and 6.1.1.4'

loop_
_geom_angle_atom_site_label_1
_geom_angle_atom_site_label_2
_geom_angle_atom_site_label_3
_geom_angle
O21 Li1 O22 74.18(9)
O21 Li1 O23 132.66(13)
O22 Li1 O23 74.20(9)
O24 Li1 O21 148.94(15)
O24 Li1 O22 106.71(12)
O24 Li1 O23 74.59(9)
O25 Li1 O21 75.94(10)
O25 Li1 O22 119.03(13)
O25 Li1 O23 151.19(14)
O25 Li1 O24 76.97(10)
N1 Li1 O21 94.05(12)
N1 Li1 O22 134.75(15)
N1 Li1 O23 84.13(11)
N1 Li1 O24 104.95(12)
N1 Li1 O25 98.99(13)
C21 O21 Li1 112.58(11)
C21 O21 C30 114.33(12)
C30 O21 Li1 109.60(11)
C22 O22 Li1 105.67(12)
C22 O22 C23 113.09(12)
C23 O22 Li1 113.29(11)
C24 O23 Li1 110.29(11)
C25 O23 Li1 110.07(11)
C25 O23 C24 114.24(12)
C26 O24 Li1 111.72(12)
C26 O24 C27 112.88(11)
C27 O24 Li1 109.36(11)
C28 O25 Li1 115.22(12)
C29 O25 Li1 115.30(12)
C29 O25 C28 113.36(11)
O21 C21 H21A 110.3
O21 C21 H21B 110.3
O21 C21 C22 106.97(12)
H21A C21 H21B 108.6
C22 C21 H21A 110.3
C22 C21 H21B 110.3
O22 C22 C21 106.56(13)
O22 C22 H22A 110.4
O22 C22 H22B 110.4
C21 C22 H22A 110.4
C21 C22 H22B 110.4
H22A C22 H22B 108.6
O22 C23 H23A 109.6
O22 C23 H23B 109.6
O22 C23 C24 110.36(13)
H23A C23 H23B 108.1
C24 C23 H23A 109.6
C24 C23 H23B 109.6
O23 C24 C23 109.49(13)
O23 C24 H24A 109.8
O23 C24 H24B 109.8
C23 C24 H24A 109.8
C23 C24 H24B 109.8
H24A C24 H24B 108.2
O23 C25 H25A 110.2
O23 C25 H25B 110.2
O23 C25 C26 107.72(13)
H25A C25 H25B 108.5
C26 C25 H25A 110.2
C26 C25 H25B 110.2
O24 C26 C25 106.48(13)
O24 C26 H26A 110.4
O24 C26 H26B 110.4
C25 C26 H26A 110.4
C25 C26 H26B 110.4
H26A C26 H26B 108.6
O24 C27 H27A 110.4
O24 C27 H27B 110.4
O24 C27 C28 106.54(12)
H27A C27 H27B 108.6
C28 C27 H27A 110.4
C28 C27 H27B 110.4
O25 C28 C27 106.12(12)
O25 C28 H28A 110.5
O25 C28 H28B 110.5
C27 C28 H28A 110.5
C27 C28 H28B 110.5
H28A C28 H28B 108.7
O25 C29 H29A 110.6
O25 C29 H29B 110.6
O25 C29 C30 105.63(13)
H29A C29 H29B 108.7
C30 C29 H29A 110.6
C30 C29 H29B 110.6
O21 C30 C29 110.49(13)
O21 C30 H30A 109.6
O21 C30 H30B 109.6
C29 C30 H30A 109.6
C29 C30 H30B 109.6
H30A C30 H30B 108.1
C9 N1 Li1 157.76(15)
C6 C1 C2 117.23(14)
C6 C1 C7 120.90(15)
C7 C1 C2 121.87(15)
C1 C2 H2 119.3
C3 C2 C1 121.39(15)
C3 C2 H2 119.3
C2 C3 H3 119.4
C2 C3 C4 121.26(15)
C4 C3 H3 119.4
C5 C4 C3 117.16(14)
C8 C4 C3 122.24(15)
C8 C4 C5 120.56(14)
C4 C5 H5 119.2
C6 C5 C4 121.62(15)
C6 C5 H5 119.2
C1 C6 H6 119.3
C5 C6 C1 121.33(15)
C5 C6 H6 119.3
C1 C7 C9 120.98(14)
C1 C7 C10 122.71(14)
C9 C7 C10 116.21(14)
C4 C8 C11 120.47(15)
C4 C8 C12 122.09(15)
C11 C8 C12 116.93(14)
N1 C9 C7 178.23(17)
N2 C10 C7 178.56(17)
N3 C11 C8 177.00(17)
N4 C12 C8 177.89(18)

loop_
_geom_bond_atom_site_label_1
_geom_bond_atom_site_label_2
_geom_bond_distance
Li1 O21 2.251(3)
Li1 O22 2.278(3)
Li1 O23 2.307(3)
Li1 O24 2.134(3)
Li1 O25 2.081(3)
Li1 N1 2.081(3)
O21 C21 1.4256(19)
O21 C30 1.4376(19)
O22 C22 1.4332(18)
O22 C23 1.4376(19)
O23 C24 1.4373(19)
O23 C25 1.4329(19)
O24 C26 1.4329(18)
O24 C27 1.4352(19)
O25 C28 1.4307(18)
O25 C29 1.4306(18)
C21 H21A 0.9900
C21 H21B 0.9900
C21 C22 1.501(2)
C22 H22A 0.9900
C22 H22B 0.9900
C23 H23A 0.9900
C23 H23B 0.9900
C23 C24 1.509(2)
C24 H24A 0.9900
C24 H24B 0.9900
C25 H25A 0.9900
C25 H25B 0.9900
C25 C26 1.499(2)
C26 H26A 0.9900
C26 H26B 0.9900
C27 H27A 0.9900
C27 H27B 0.9900
C27 C28 1.502(2)
C28 H28A 0.9900
C28 H28B 0.9900
C29 H29A 0.9900
C29 H29B 0.9900
C29 C30 1.500(2)
C30 H30A 0.9900
C30 H30B 0.9900
N1 C9 1.154(2)
N2 C10 1.154(2)
N3 C11 1.156(2)
N4 C12 1.152(2)
C1 C2 1.431(2)
C1 C6 1.416(2)
C1 C7 1.420(2)
C2 H2 0.9500
C2 C3 1.366(2)
C3 H3 0.9500
C3 C4 1.425(2)
C4 C5 1.422(2)
C4 C8 1.421(2)
C5 H5 0.9500
C5 C6 1.369(2)
C6 H6 0.9500
C7 C9 1.421(2)
C7 C10 1.426(2)
C8 C11 1.423(2)
C8 C12 1.426(2)

loop_
_geom_torsion_atom_site_label_1
_geom_torsion_atom_site_label_2
_geom_torsion_atom_site_label_3
_geom_torsion_atom_site_label_4
_geom_torsion
Li1 O21 C21 C22 -36.25(17)
Li1 O21 C30 C29 -34.12(16)
Li1 O22 C22 C21 -56.86(15)
Li1 O22 C23 C24 -34.26(17)
Li1 O23 C24 C23 -44.79(16)
Li1 O23 C25 C26 -35.28(16)
Li1 O24 C26 C25 -53.85(17)
Li1 O24 C27 C28 48.86(16)
Li1 O25 C28 C27 34.83(17)
Li1 O25 C29 C30 -46.49(17)
O21 C21 C22 O22 63.19(16)
O22 C23 C24 O23 53.05(17)
O23 C25 C26 O24 58.23(17)
O24 C27 C28 O25 -54.00(16)
O25 C29 C30 O21 51.88(17)
C21 O21 C30 C29 93.34(15)
C22 O22 C23 C24 85.95(16)
C23 O22 C22 C21 178.67(13)
C24 O23 C25 C26 -159.98(13)
C25 O23 C24 C23 79.80(16)
C26 O24 C27 C28 173.89(13)
C27 O24 C26 C25 -177.59(13)
C28 O25 C29 C30 177.67(13)
C29 O25 C28 C27 170.70(13)
C30 O21 C21 C22 -162.18(13)
C1 C2 C3 C4 -0.2(2)
C2 C1 C6 C5 -0.7(2)
C2 C1 C7 C9 1.1(2)
C2 C1 C7 C10 -175.10(15)
C2 C3 C4 C5 -0.5(2)
C2 C3 C4 C8 -178.39(15)
C3 C4 C5 C6 0.5(2)
C3 C4 C8 C11 173.27(14)
C3 C4 C8 C12 1.7(2)
C4 C5 C6 C1 0.1(2)
C5 C4 C8 C11 -4.6(2)
C5 C4 C8 C12 -176.17(15)
C6 C1 C2 C3 0.7(2)
C6 C1 C7 C9 -178.37(14)
C6 C1 C7 C10 5.4(2)
C7 C1 C2 C3 -178.75(15)
C7 C1 C6 C5 178.79(15)
C8 C4 C5 C6 178.46(14)
